data_7719367
loop_
_publ_author_name
'Wen, Xuemei'
'Yi, Gangji'
'Zhong, Qinglan'
'Guo, Caihong'
'Zeng, Hongmei'
'Zou, Guohong'
'Lin, Zhien'

_publ_section_title
;
 Strong second-harmonic generation response in an organic-inorganic hybrid
 antimony bromide.
;
_journal_issue 31
_journal_name_full 'Dalton transactions (Cambridge, England : 2003)'
_journal_page_first 11812
_journal_page_last 11816
_journal_paper_doi 10.1039/d5dt01320h
_journal_volume 54
_journal_year 2025
_chemical_formula_moiety 'Br5 Sb, 2(C6 H6 N O2)'
_chemical_formula_sum 'C12 H12 Br5 N2 O4 Sb'
_chemical_formula_weight 769.54
_space_group_crystal_system monoclinic
_space_group_IT_number 9
_space_group_name_Hall 'C -2yc'
_space_group_name_H-M_alt 'C 1 c 1'
_atom_sites_solution_hydrogens geom
_atom_sites_solution_primary dual
_audit_creation_date 2025-05-28
_audit_creation_method
;
Olex2 1.2
(compiled 2018.05.29 svn.r3508 for OlexSys, GUI svn.r5506)
;
_audit_update_record
;
2025-06-04 deposited with the CCDC.	2025-07-18 downloaded from the CCDC.
;
_cell_angle_alpha 90
_cell_angle_beta 98.518(3)
_cell_angle_gamma 90
_cell_formula_units_Z 4
_cell_length_a 14.0673(8)
_cell_length_b 19.4421(8)
_cell_length_c 8.0411(6)
_cell_measurement_reflns_used 5808
_cell_measurement_temperature 302(2)
_cell_measurement_theta_max 26.49
_cell_measurement_theta_min 2.93
_cell_volume 2175.0(2)
_computing_cell_refinement 'SAINT V8.40B (?, 2016)'
_computing_data_reduction 'SAINT V8.40B (?, 2016)'
_computing_molecular_graphics 'Olex2 (Dolomanov et al., 2009)'
_computing_publication_material 'Olex2 (Dolomanov et al., 2009)'
_computing_structure_refinement 'ShelXL (Sheldrick, 2015)'
_computing_structure_solution 'ShelXT (Sheldrick, 2015)'
_diffrn_ambient_temperature 302.0
_diffrn_detector 'Bruker APEX2 area detector'
_diffrn_detector_area_resol_mean 7.9
_diffrn_detector_type 'CCD area detector'
_diffrn_measured_fraction_theta_full 0.994
_diffrn_measured_fraction_theta_max 0.995
_diffrn_measurement_device 'three-circle diffractometer'
_diffrn_measurement_device_type 'Bruker APEX-II CCD'
_diffrn_measurement_method '\w and \f scans'
_diffrn_radiation_monochromator 'mirror optics'
_diffrn_radiation_probe x-ray
_diffrn_radiation_type MoK\a
_diffrn_radiation_wavelength 0.71073
_diffrn_reflns_av_R_equivalents 0.0912
_diffrn_reflns_av_unetI/netI 0.0876
_diffrn_reflns_Laue_measured_fraction_full 0.994
_diffrn_reflns_Laue_measured_fraction_max 0.995
_diffrn_reflns_limit_h_max 17
_diffrn_reflns_limit_h_min -17
_diffrn_reflns_limit_k_max 24
_diffrn_reflns_limit_k_min -24
_diffrn_reflns_limit_l_max 9
_diffrn_reflns_limit_l_min -10
_diffrn_reflns_number 16823
_diffrn_reflns_point_group_measured_fraction_full 0.953
_diffrn_reflns_point_group_measured_fraction_max 0.948
_diffrn_reflns_theta_full 25.242
_diffrn_reflns_theta_max 26.371
_diffrn_reflns_theta_min 2.095
_diffrn_source 'microfocus sealed X-ray tube'
_diffrn_source_type 'Incoatec I\ms'
_diffrn_standards_number 0
_exptl_absorpt_coefficient_mu 10.471
_exptl_absorpt_correction_T_max 0.7456
_exptl_absorpt_correction_T_min 0.2154
_exptl_absorpt_correction_type multi-scan
_exptl_absorpt_process_details
'SADABS-2016/2 (Bruker,2016/2) was used for absorption correction. wR2(int) was 0.1789 before and 0.1033 after correction. The Ratio of minimum to maximum transmission is 0.2889. The \l/2 correction factor is Not present.'
_exptl_crystal_colour yellow
_exptl_crystal_colour_primary yellow
_exptl_crystal_density_diffrn 2.350
_exptl_crystal_description block
_exptl_crystal_F_000 1424
_exptl_crystal_size_max 0.377
_exptl_crystal_size_mid 0.198
_exptl_crystal_size_min 0.04
_refine_diff_density_max 1.496
_refine_diff_density_min -1.307
_refine_diff_density_rms 0.158
_refine_ls_abs_structure_details
;
 Refined as an inversion twin.
;
_refine_ls_abs_structure_Flack 0.37(2)
_refine_ls_extinction_method none
_refine_ls_goodness_of_fit_ref 1.009
_refine_ls_hydrogen_treatment constr
_refine_ls_matrix_type full
_refine_ls_number_parameters 196
_refine_ls_number_reflns 4205
_refine_ls_number_restraints 2
_refine_ls_restrained_S_all 1.009
_refine_ls_R_factor_all 0.0611
_refine_ls_R_factor_gt 0.0498
_refine_ls_shift/su_max 0.000
_refine_ls_shift/su_mean 0.000
_refine_ls_structure_factor_coef Fsqd
_refine_ls_weighting_details 'w=1/[\s^2^(Fo^2^)+(0.0626P)^2^] where P=(Fo^2^+2Fc^2^)/3'
_refine_ls_weighting_scheme calc
_refine_ls_wR_factor_gt 0.1195
_refine_ls_wR_factor_ref 0.1262
_reflns_Friedel_coverage 0.901
_reflns_Friedel_fraction_full 0.910
_reflns_Friedel_fraction_max 0.901
_reflns_number_gt 3549
_reflns_number_total 4205
_reflns_threshold_expression 'I > 2\s(I)'
_cod_data_source_file d5dt01320h2.cif
_cod_data_source_block mo_xm3_174_6_0m_a
_cod_database_code 7719367
_shelx_shelxl_version_number 2018/3
_shelx_space_group_comment
;
The symmetry employed for this shelxl refinement is uniquely defined
by the following loop, which should always be used as a source of
symmetry information in preference to the above space-group names.
They are only intended as comments.
;
_shelx_estimated_absorpt_t_max 0.679
_shelx_estimated_absorpt_t_min 0.110
_olex2_refinement_description
;
1. Twinned data refinement
 Scales: 0.63(2)
 0.37(2)
2. Fixed Uiso
 At 1.2 times of:
  All C(H) groups, All N(H) groups
 At 1.5 times of:
  All O(H) groups
3.a Aromatic/amide H refined with riding coordinates:
 C6(H6), N1(H1), C5(H5), C4(H4), C3(H3), C9(H9), C12(H12), N2(H2A), C11(H11),
 C10(H10)
3.b Fitted hexagon refined as free rotating group:
 C2(C6,N1,C5,C4,C3), C9(C8,C12,N2,C11,C10)
3.c Idealised tetrahedral OH refined as rotating group:
 O2(H2), O4(H4A)
;
_olex2_submission_special_instructions 'No special instructions were received'

loop_
_space_group_symop_operation_xyz
'x, y, z'
'x, -y, z+1/2'
'x+1/2, y+1/2, z'
'x+1/2, -y+1/2, z+1/2'

loop_
_atom_site_label
_atom_site_type_symbol
_atom_site_fract_x
_atom_site_fract_y
_atom_site_fract_z
_atom_site_U_iso_or_equiv
_atom_site_adp_type
_atom_site_occupancy
_atom_site_site_symmetry_order
_atom_site_calc_flag
_atom_site_refinement_flags_posn
_atom_site_refinement_flags_adp
_atom_site_refinement_flags_occupancy
_atom_site_disorder_assembly
_atom_site_disorder_group
Sb1 Sb 0.50052(7) 0.12171(3) 0.34721(12) 0.0408(2) Uani 1 1 d . . . . .
Br1 Br 0.51149(13) 0.00806(8) 0.0768(2) 0.0563(4) Uani 1 1 d . . . . .
Br2 Br 0.49063(13) 0.22089(8) 0.1251(2) 0.0580(4) Uani 1 1 d . . . . .
Br3 Br 0.51016(13) 0.20736(9) 0.6001(2) 0.0599(5) Uani 1 1 d . . . . .
Br4 Br 0.30938(13) 0.12231(8) 0.3253(3) 0.0648(5) Uani 1 1 d . . . . .
Br5 Br 0.70909(13) 0.13401(8) 0.3684(2) 0.0616(5) Uani 1 1 d . . . . .
O1 O 0.3888(10) 0.5163(7) 0.172(2) 0.090(5) Uani 1 1 d . . . . .
O2 O 0.4683(9) 0.4189(7) 0.1510(19) 0.078(4) Uani 1 1 d . . . . .
H2 H 0.518915 0.439982 0.175711 0.118 Uiso 1 1 calc GR . . . .
C1 C 0.4001(12) 0.4534(9) 0.195(3) 0.064(5) Uani 1 1 d . . . . .
C2 C 0.3296(6) 0.4163(5) 0.2741(14) 0.052(4) Uani 1 1 d . . . . .
C6 C 0.2503(7) 0.4529(4) 0.3103(15) 0.060(4) Uani 1 1 d G . . . .
H6 H 0.244355 0.499451 0.284508 0.072 Uiso 1 1 calc R . . . .
N1 N 0.1798(6) 0.4199(5) 0.3850(16) 0.068(4) Uani 1 1 d G . . . .
H1 H 0.130749 0.442509 0.407443 0.081 Uiso 1 1 calc R . . . .
C5 C 0.1887(8) 0.3502(5) 0.4236(17) 0.065(5) Uani 1 1 d G . . . .
H5 H 0.141527 0.328159 0.473615 0.078 Uiso 1 1 calc R . . . .
C4 C 0.2680(9) 0.3136(4) 0.3874(16) 0.074(6) Uani 1 1 d G . . . .
H4 H 0.273900 0.267063 0.413206 0.089 Uiso 1 1 calc R . . . .
C3 C 0.3384(7) 0.3467(5) 0.3127(15) 0.060(4) Uani 1 1 d G . . . .
H3 H 0.391502 0.322161 0.288448 0.072 Uiso 1 1 calc R . . . .
O3 O 0.6002(11) 0.5111(6) 0.510(2) 0.093(5) Uani 1 1 d . . . . .
O4 O 0.5288(11) 0.4140(8) 0.563(3) 0.101(5) Uani 1 1 d . . . . .
H4A H 0.503433 0.437721 0.628120 0.152 Uiso 1 1 calc GR . . . .
C7 C 0.5935(13) 0.4479(8) 0.509(2) 0.062(4) Uani 1 1 d . . . . .
C9 C 0.7444(7) 0.4409(4) 0.3729(15) 0.063(4) Uani 1 1 d . . . . .
H9 H 0.750837 0.488539 0.376642 0.075 Uiso 1 1 calc R . . . .
C8 C 0.6680(7) 0.4097(4) 0.4351(15) 0.049(3) Uani 1 1 d G . . . .
C12 C 0.6584(7) 0.3385(5) 0.4294(15) 0.067(5) Uani 1 1 d G . . . .
H12 H 0.607323 0.317638 0.471099 0.080 Uiso 1 1 calc R . . . .
N2 N 0.7251(8) 0.2986(4) 0.3615(15) 0.069(4) Uani 1 1 d G . . . .
H2A H 0.719122 0.254620 0.358028 0.082 Uiso 1 1 calc R . . . .
C11 C 0.8014(7) 0.3299(5) 0.2993(16) 0.073(5) Uani 1 1 d G . . . .
H11 H 0.846051 0.303186 0.253835 0.088 Uiso 1 1 calc R . . . .
C10 C 0.8111(7) 0.4010(5) 0.3049(17) 0.064(5) Uani 1 1 d G . . . .
H10 H 0.862153 0.421937 0.263284 0.077 Uiso 1 1 calc R . . . .

loop_
_atom_site_aniso_label
_atom_site_aniso_U_11
_atom_site_aniso_U_22
_atom_site_aniso_U_33
_atom_site_aniso_U_23
_atom_site_aniso_U_13
_atom_site_aniso_U_12
Sb1 0.0529(5) 0.0278(4) 0.0434(4) -0.0006(4) 0.0127(3) 0.0007(4)
Br1 0.0658(10) 0.0515(8) 0.0538(10) -0.0077(7) 0.0158(7) -0.0031(7)
Br2 0.0752(10) 0.0442(8) 0.0586(10) 0.0115(7) 0.0232(8) 0.0136(7)
Br3 0.0717(10) 0.0578(9) 0.0548(10) -0.0163(7) 0.0248(8) -0.0124(8)
Br4 0.0587(10) 0.0549(10) 0.0801(13) 0.0020(8) 0.0083(9) -0.0081(7)
Br5 0.0646(10) 0.0452(8) 0.0750(12) -0.0018(8) 0.0106(9) 0.0082(7)
O1 0.088(9) 0.057(7) 0.135(14) 0.034(8) 0.049(9) 0.007(6)
O2 0.070(8) 0.081(9) 0.094(11) 0.025(8) 0.045(8) 0.014(7)
C1 0.057(10) 0.058(10) 0.082(13) 0.006(9) 0.024(9) 0.010(8)
C2 0.062(10) 0.050(8) 0.046(9) 0.001(7) 0.017(8) 0.009(7)
C6 0.046(9) 0.060(9) 0.075(12) -0.006(8) 0.015(8) 0.013(7)
N1 0.053(8) 0.077(9) 0.078(11) 0.001(8) 0.026(7) 0.002(7)
C5 0.056(10) 0.068(11) 0.073(12) -0.005(9) 0.016(9) -0.016(8)
C4 0.104(15) 0.040(8) 0.083(14) 0.018(8) 0.029(11) 0.016(8)
C3 0.075(11) 0.045(8) 0.067(11) 0.007(7) 0.031(9) 0.014(7)
O3 0.100(11) 0.051(7) 0.137(15) -0.012(8) 0.050(10) -0.006(7)
O4 0.074(9) 0.090(10) 0.151(16) -0.045(10) 0.055(9) -0.026(8)
C7 0.062(10) 0.058(10) 0.064(11) -0.015(8) 0.004(9) -0.007(8)
C9 0.067(10) 0.040(8) 0.083(13) 0.000(7) 0.017(9) 0.002(7)
C8 0.042(8) 0.048(8) 0.055(9) -0.002(7) 0.003(7) -0.003(6)
C12 0.062(10) 0.049(9) 0.087(13) -0.008(8) 0.003(9) -0.012(7)
N2 0.071(10) 0.061(8) 0.076(11) -0.015(7) 0.017(8) 0.008(7)
C11 0.070(12) 0.081(12) 0.072(13) -0.015(10) 0.016(10) -0.003(10)
C10 0.051(9) 0.074(11) 0.069(12) 0.001(9) 0.017(9) -0.009(8)

loop_
_atom_type_symbol
_atom_type_description
_atom_type_scat_dispersion_real
_atom_type_scat_dispersion_imag
_atom_type_scat_source
C C 0.0033 0.0016 'International Tables Vol C Tables 4.2.6.8 and 6.1.1.4'
H H 0.0000 0.0000 'International Tables Vol C Tables 4.2.6.8 and 6.1.1.4'
Br Br -0.2901 2.4595 'International Tables Vol C Tables 4.2.6.8 and 6.1.1.4'
N N 0.0061 0.0033 'International Tables Vol C Tables 4.2.6.8 and 6.1.1.4'
O O 0.0106 0.0060 'International Tables Vol C Tables 4.2.6.8 and 6.1.1.4'
Sb Sb -0.5866 1.5461 'International Tables Vol C Tables 4.2.6.8 and 6.1.1.4'

loop_
_geom_angle_atom_site_label_1
_geom_angle_atom_site_label_2
_geom_angle_atom_site_label_3
_geom_angle
_geom_angle_site_symmetry_1
_geom_angle_site_symmetry_3
_geom_angle_publ_flag
Br2 Sb1 Br1 92.82(6) . . ?
Br2 Sb1 Br4 90.03(6) . . ?
Br2 Sb1 Br5 86.04(6) . . ?
Br3 Sb1 Br1 172.01(8) . . ?
Br3 Sb1 Br2 93.02(6) . . ?
Br3 Sb1 Br4 89.10(6) . . ?
Br3 Sb1 Br5 88.08(6) . . ?
Br4 Sb1 Br1 96.34(6) . . ?
Br4 Sb1 Br5 175.03(5) . . ?
Br5 Sb1 Br1 86.89(5) . . ?
O1 C1 O2 124.3(17) . . ?
O1 C1 C2 118.5(15) . . ?
O2 C1 C2 117.2(14) . . ?
C6 C2 C1 117.4(9) . . ?
C6 C2 C3 120.0 . . ?
C3 C2 C1 122.6(9) . . ?
N1 C6 C2 120.0 . . ?
C6 N1 C5 120.0 . . ?
N1 C5 C4 120.0 . . ?
C3 C4 C5 120.0 . . ?
C4 C3 C2 120.0 . . ?
O3 C7 O4 125.5(18) . . ?
O3 C7 C8 116.6(16) . . ?
O4 C7 C8 118.0(15) . . ?
C8 C9 C10 120.0 . . ?
C9 C8 C7 123.8(9) . . ?
C9 C8 C12 120.0 . . ?
C12 C8 C7 116.2(9) . . ?
N2 C12 C8 120.0 . . ?
C12 N2 C11 120.0 . . ?
C10 C11 N2 120.0 . . ?
C11 C10 C9 120.0 . . ?

loop_
_geom_bond_atom_site_label_1
_geom_bond_atom_site_label_2
_geom_bond_distance
_geom_bond_site_symmetry_2
_geom_bond_publ_flag
Sb1 Br1 3.1200(19) . ?
Sb1 Br2 2.6181(18) . ?
Sb1 Br3 2.6161(18) . ?
Sb1 Br4 2.6685(19) . ?
Sb1 Br5 2.923(2) . ?
O1 C1 1.244(19) . ?
O2 C1 1.26(2) . ?
C1 C2 1.446(19) . ?
C2 C6 1.3900 . ?
C2 C3 1.3900 . ?
C6 N1 1.3900 . ?
N1 C5 1.3900 . ?
C5 C4 1.3900 . ?
C4 C3 1.3900 . ?
O3 C7 1.233(18) . ?
O4 C7 1.25(2) . ?
C7 C8 1.478(19) . ?
C9 C8 1.3900 . ?
C9 C10 1.3900 . ?
C8 C12 1.3900 . ?
C12 N2 1.3900 . ?
N2 C11 1.3900 . ?
C11 C10 1.3900 . ?

loop_
_geom_hbond_atom_site_label_D
_geom_hbond_atom_site_label_H
_geom_hbond_atom_site_label_A
_geom_hbond_distance_DH
_geom_hbond_distance_HA
_geom_hbond_distance_DA
_geom_hbond_angle_DHA
_geom_hbond_site_symmetry_A
_geom_hbond_publ_flag
O2 H2 O3 0.82 2.11 2.684(18) 127.3 2_564 yes
N1 H1 Br1 0.86 2.50 3.321(8) 159.0 4_455 yes
O4 H4A O1 0.82 1.92 2.645(19) 146.7 2_565 yes
N2 H2A Br5 0.86 2.35 3.210(7) 175.8 . yes

loop_
_twin_individual_id
_twin_individual_mass_fraction_refined
1 0.63(2)
2 0.37(2)
